data_4334473
loop_
_publ_author_name
'Johanna Heine'
'Silke Santner'
'Stefanie Dehnen'

_publ_section_title
;
 Synthesis of Complex Polymeric Telluridoindates from KInTe2
;
_journal_name_full 'Inorganic Chemistry'
_journal_page_first 4424
_journal_page_last 4430
_journal_paper_doi 10.1021/ic302613g
_journal_volume 52
_journal_year 2013
_chemical_formula_sum 'C26 H54 In4 N4 Te8'
_chemical_formula_weight 1902.81
_chemical_name_systematic
;
 ?
;
_space_group_IT_number 2
_symmetry_cell_setting triclinic
_symmetry_space_group_name_Hall '-P 1'
_symmetry_space_group_name_H-M 'P -1'
_atom_sites_solution_hydrogens geom
_atom_sites_solution_primary direct
_atom_sites_solution_secondary difmap
_audit_creation_method SHELXL-97
_cell_angle_alpha 68.91(3)
_cell_angle_beta 73.34(3)
_cell_angle_gamma 79.92(3)
_cell_formula_units_Z 2
_cell_length_a 12.355(3)
_cell_length_b 14.059(3)
_cell_length_c 15.128(3)
_cell_measurement_reflns_used 11729
_cell_measurement_temperature 100(2)
_cell_measurement_theta_max 27.07
_cell_measurement_theta_min 1.55
_cell_volume 2341.2(11)
_computing_structure_refinement 'SHELXL-97 (Sheldrick, 2008)'
_diffrn_ambient_temperature 100(2)
_diffrn_measured_fraction_theta_full 0.982
_diffrn_measured_fraction_theta_max 0.982
_diffrn_measurement_device_type 'Stoe IPDS 2'
_diffrn_measurement_method \w-scan
_diffrn_radiation_monochromator graphite
_diffrn_radiation_source 'fine-focus sealed tube'
_diffrn_radiation_type MoK\a
_diffrn_radiation_wavelength 0.71073
_diffrn_reflns_av_R_equivalents 0.0874
_diffrn_reflns_av_sigmaI/netI 0.1437
_diffrn_reflns_limit_h_max 15
_diffrn_reflns_limit_h_min -15
_diffrn_reflns_limit_k_max 17
_diffrn_reflns_limit_k_min -17
_diffrn_reflns_limit_l_max 17
_diffrn_reflns_limit_l_min -19
_diffrn_reflns_number 20093
_diffrn_reflns_theta_full 26.72
_diffrn_reflns_theta_max 26.72
_diffrn_reflns_theta_min 1.73
_exptl_absorpt_coefficient_mu 6.852
_exptl_absorpt_correction_T_max 0.816
_exptl_absorpt_correction_T_min 0.6423
_exptl_absorpt_correction_type gaussian
_exptl_absorpt_process_details
;
        a grid of  8 x  8 x  8 =   512 sampling points was used
;
_exptl_crystal_colour red
_exptl_crystal_density_diffrn 2.699
_exptl_crystal_description needle
_exptl_crystal_F_000 1700
_exptl_crystal_size_max 0.10
_exptl_crystal_size_mid 0.054
_exptl_crystal_size_min 0.038
_refine_diff_density_max 1.284
_refine_diff_density_min -1.312
_refine_diff_density_rms 0.270
_refine_ls_extinction_method none
_refine_ls_goodness_of_fit_ref 0.837
_refine_ls_hydrogen_treatment constr
_refine_ls_matrix_type full
_refine_ls_number_parameters 379
_refine_ls_number_reflns 9745
_refine_ls_number_restraints 0
_refine_ls_restrained_S_all 0.837
_refine_ls_R_factor_all 0.0981
_refine_ls_R_factor_gt 0.0521
_refine_ls_shift/su_max 0.001
_refine_ls_shift/su_mean 0.000
_refine_ls_structure_factor_coef Fsqd
_refine_ls_weighting_details 'calc w=1/[\s^2^(Fo^2^)+(0.0372P)^2^+0.0000P] where P=(Fo^2^+2Fc^2^)/3'
_refine_ls_weighting_scheme calc
_refine_ls_wR_factor_gt 0.0979
_refine_ls_wR_factor_ref 0.1068
_reflns_number_gt 5694
_reflns_number_total 9745
_reflns_threshold_expression >2\s(I)
_cod_data_source_file ic302613g_si_003.cif
_cod_data_source_block compound3
_cod_original_cell_volume 2341.1(10)
_cod_database_code 4334473

loop_
_symmetry_equiv_pos_as_xyz
'x, y, z'
'-x, -y, -z'

loop_
_atom_site_label
_atom_site_type_symbol
_atom_site_fract_x
_atom_site_fract_y
_atom_site_fract_z
_atom_site_U_iso_or_equiv
_atom_site_adp_type
_atom_site_occupancy
_atom_site_symmetry_multiplicity
_atom_site_calc_flag
_atom_site_refinement_flags
Te1 Te 0.74779(7) -0.14228(7) 0.64826(6) 0.02522(19) Uani 1 1 d .
Te2 Te 0.88183(7) -0.01416(6) 0.13676(6) 0.02448(19) Uani 1 1 d .
Te3 Te 1.08133(8) -0.28751(6) 0.10359(6) 0.0264(2) Uani 1 1 d .
Te4 Te 0.86686(7) 0.14641(6) 0.50045(7) 0.02527(19) Uani 1 1 d .
Te5 Te 0.87804(8) -0.26856(7) 0.40774(6) 0.0268(2) Uani 1 1 d .
Te6 Te 1.21224(7) -0.13156(7) 0.26771(7) 0.0270(2) Uani 1 1 d .
Te7 Te 0.81303(8) -0.19539(7) -0.06277(7) 0.0277(2) Uani 1 1 d .
Te8 Te 0.90256(7) 0.07949(6) 0.33608(6) 0.02347(19) Uani 1 1 d .
In1 In 1.02342(8) -0.17944(7) 0.23283(7) 0.0246(2) Uani 1 1 d .
In2 In 0.95977(8) -0.12372(7) -0.00165(7) 0.0243(2) Uani 1 1 d .
In3 In 0.91252(7) -0.12257(7) 0.47689(7) 0.0229(2) Uani 1 1 d .
In4 In 1.14167(8) 0.07010(7) 0.25639(7) 0.0242(2) Uani 1 1 d .
N1 N 0.4843(13) 0.0781(13) 0.0349(14) 0.060(5) Uani 1 1 d .
H1 H 0.4113 0.0873 0.0658 0.072 Uiso 0.50 1 calc PR
N2 N 0.9782(10) 0.4620(9) 0.2485(9) 0.038(3) Uani 1 1 d .
H2A H 1.0327 0.4485 0.2811 0.045 Uiso 0.50 1 calc PR
H2B H 0.9865 0.5247 0.2036 0.045 Uiso 1 1 calc R
N3 N 0.4709(12) 0.9316(10) 0.4688(11) 0.048(4) Uani 1 1 d .
H3 H 0.4053 0.9485 0.4500 0.058 Uiso 0.50 1 calc PR
N4 N 0.1559(10) 0.4326(10) 0.3208(9) 0.039(3) Uani 1 1 d .
H4A H 0.1659 0.3714 0.3659 0.046 Uiso 1 1 calc R
H4B H 0.0939 0.4325 0.3008 0.046 Uiso 0.50 1 calc PR
C3 C 0.2428(11) 0.5318(10) 0.3899(11) 0.030(3) Uani 1 1 d .
H3C H 0.2266 0.5902 0.4128 0.036 Uiso 1 1 calc R
H3D H 0.2614 0.4722 0.4423 0.036 Uiso 1 1 calc R
C5 C 0.3620(13) 0.4675(12) 0.2559(12) 0.042(4) Uani 1 1 d .
H5A H 0.4184 0.4877 0.1943 0.050 Uiso 1 1 calc R
H5B H 0.3917 0.4045 0.2981 0.050 Uiso 1 1 calc R
C6 C 0.6877(16) 0.4000(13) 0.1735(16) 0.059(5) Uani 1 1 d .
H6A H 0.6161 0.4079 0.2191 0.071 Uiso 1 1 calc R
H6B H 0.6936 0.4616 0.1169 0.071 Uiso 1 1 calc R
C7 C 0.5509(13) 0.6503(11) 0.3988(12) 0.038(4) Uani 1 1 d .
H7A H 0.5605 0.5877 0.4517 0.046 Uiso 1 1 calc R
H7B H 0.6160 0.6519 0.3442 0.046 Uiso 1 1 calc R
C9 C 0.9940(12) 0.3873(11) 0.1984(12) 0.038(4) Uani 1 1 d .
H9A H 0.9948 0.3192 0.2462 0.046 Uiso 1 1 calc R
H9B H 1.0675 0.3937 0.1522 0.046 Uiso 1 1 calc R
C10 C 0.1388(14) 0.5152(11) 0.3649(12) 0.041(4) Uani 1 1 d .
H10A H 0.0782 0.4987 0.4240 0.049 Uiso 1 1 calc R
H10B H 0.1145 0.5787 0.3197 0.049 Uiso 1 1 calc R
C11 C 0.5493(13) 0.7394(12) 0.4311(13) 0.044(4) Uani 1 1 d .
H11 H 0.6173 0.7270 0.4560 0.052 Uiso 1 1 calc R
C12 C 0.3424(13) 0.5500(11) 0.3027(10) 0.036(4) Uani 1 1 d .
H12 H 0.3241 0.6148 0.2543 0.043 Uiso 1 1 calc R
C13 C 0.8706(14) 0.4624(12) 0.3153(13) 0.046(4) Uani 1 1 d .
H13A H 0.8623 0.5189 0.3398 0.055 Uiso 1 1 calc R
H13B H 0.8673 0.3995 0.3704 0.055 Uiso 1 1 calc R
C14 C 0.7829(13) 0.3933(14) 0.2216(15) 0.052(5) Uani 1 1 d .
H14 H 0.7827 0.3261 0.2725 0.062 Uiso 1 1 calc R
C15 C 0.6837(11) 0.3140(14) 0.1421(13) 0.047(4) Uani 1 1 d .
H15A H 0.6670 0.2539 0.1995 0.057 Uiso 1 1 calc R
H15B H 0.7581 0.3000 0.1030 0.057 Uiso 1 1 calc R
C16 C 0.4480(14) 0.7443(12) 0.5187(13) 0.047(4) Uani 1 1 d .
H16A H 0.4474 0.6802 0.5721 0.056 Uiso 1 1 calc R
H16B H 0.3772 0.7556 0.4993 0.056 Uiso 1 1 calc R
C17 C 0.2547(12) 0.4485(10) 0.2378(11) 0.031(3) Uani 1 1 d .
H17A H 0.2357 0.5065 0.1843 0.037 Uiso 1 1 calc R
H17B H 0.2702 0.3889 0.2168 0.037 Uiso 1 1 calc R
C18 C 0.7726(14) 0.4721(13) 0.2701(14) 0.050(4) Uani 1 1 d .
H18A H 0.7025 0.4656 0.3206 0.060 Uiso 1 1 calc R
H18B H 0.7685 0.5397 0.2221 0.060 Uiso 1 1 calc R
C19 C 0.9049(15) 0.3977(15) 0.1447(14) 0.057(5) Uani 1 1 d .
H19A H 0.9171 0.3425 0.1178 0.068 Uiso 1 1 calc R
H19B H 0.9084 0.4622 0.0915 0.068 Uiso 1 1 calc R
C20 C 0.5634(18) 0.9270(14) 0.3847(15) 0.059(5) Uani 1 1 d .
H20A H 0.6347 0.9191 0.4025 0.071 Uiso 1 1 calc R
H20B H 0.5608 0.9916 0.3323 0.071 Uiso 1 1 calc R
C21 C 0.5919(14) 0.2377(15) 0.0521(13) 0.052(5) Uani 1 1 d .
H21 H 0.6696 0.2226 0.0176 0.063 Uiso 1 1 calc R
C22 C 0.4521(13) 0.5612(13) 0.3268(14) 0.047(4) Uani 1 1 d .
H22A H 0.4725 0.4974 0.3740 0.057 Uiso 1 1 calc R
H22B H 0.5129 0.5728 0.2679 0.057 Uiso 1 1 calc R
C23 C 0.4426(14) 0.6476(13) 0.3675(15) 0.050(5) Uani 1 1 d .
H23A H 0.3781 0.6394 0.4236 0.060 Uiso 1 1 calc R
H23B H 0.4291 0.7123 0.3183 0.060 Uiso 1 1 calc R
C24 C 0.5588(15) 0.1420(14) 0.1387(13) 0.054(5) Uani 1 1 d .
H24A H 0.4860 0.1558 0.1801 0.064 Uiso 1 1 calc R
H24B H 0.6147 0.1214 0.1773 0.064 Uiso 1 1 calc R
C25 C 0.5610(16) 0.8438(12) 0.3483(14) 0.054(5) Uani 1 1 d .
H25A H 0.6302 0.8402 0.2988 0.065 Uiso 1 1 calc R
H25B H 0.4978 0.8585 0.3182 0.065 Uiso 1 1 calc R
C26 C 0.5934(18) 0.3312(14) 0.0807(15) 0.061(5) Uani 1 1 d .
H26A H 0.5188 0.3460 0.1188 0.073 Uiso 1 1 calc R
H26B H 0.6109 0.3898 0.0220 0.073 Uiso 1 1 calc R
C27 C 0.5150(15) 0.169(2) -0.0485(17) 0.075(7) Uani 1 1 d .
H27A H 0.4598 0.1863 -0.0876 0.089 Uiso 1 1 calc R
H27B H 0.5883 0.1546 -0.0889 0.089 Uiso 1 1 calc R
C28 C 0.4607(17) 0.8345(15) 0.5525(15) 0.063(6) Uani 1 1 d .
H28A H 0.3950 0.8417 0.6040 0.075 Uiso 1 1 calc R
H28B H 0.5274 0.8194 0.5783 0.075 Uiso 1 1 calc R
C29 C 0.552(2) 0.0554(18) 0.101(2) 0.059(6) Uiso 1 1 d .
H29A H 0.6279 0.0347 0.0697 0.114 Uiso 1 1 calc R
H29B H 0.5233 -0.0029 0.1565 0.114 Uiso 1 1 calc R
C30 C 0.5199(19) 0.2591(19) -0.0172(16) 0.077(7) Uani 1 1 d .
H30A H 0.5483 0.3157 -0.0749 0.094 Uiso 1 1 calc R
H30B H 0.4435 0.2805 0.0129 0.094 Uiso 1 1 calc R

loop_
_atom_site_aniso_label
_atom_site_aniso_U_11
_atom_site_aniso_U_22
_atom_site_aniso_U_33
_atom_site_aniso_U_23
_atom_site_aniso_U_13
_atom_site_aniso_U_12
Te1 0.0214(4) 0.0285(4) 0.0270(5) -0.0115(4) -0.0033(4) -0.0040(3)
Te2 0.0238(4) 0.0236(4) 0.0249(5) -0.0082(4) -0.0047(4) -0.0007(3)
Te3 0.0320(5) 0.0219(4) 0.0254(5) -0.0086(4) -0.0083(4) 0.0015(4)
Te4 0.0217(4) 0.0249(4) 0.0302(5) -0.0106(4) -0.0075(4) 0.0013(3)
Te5 0.0311(5) 0.0240(4) 0.0247(5) -0.0073(4) -0.0041(4) -0.0069(4)
Te6 0.0254(5) 0.0286(5) 0.0293(5) -0.0132(4) -0.0076(4) 0.0021(4)
Te7 0.0283(5) 0.0298(5) 0.0253(5) -0.0082(4) -0.0051(4) -0.0069(4)
Te8 0.0221(4) 0.0238(4) 0.0247(5) -0.0081(4) -0.0066(3) -0.0001(3)
In1 0.0284(5) 0.0233(5) 0.0225(5) -0.0081(4) -0.0067(4) -0.0009(4)
In2 0.0263(5) 0.0231(5) 0.0233(5) -0.0075(4) -0.0060(4) -0.0014(4)
In3 0.0198(4) 0.0253(5) 0.0247(5) -0.0096(4) -0.0054(4) -0.0013(4)
In4 0.0236(5) 0.0250(5) 0.0239(5) -0.0094(4) -0.0036(4) -0.0026(4)
N1 0.043(9) 0.064(10) 0.099(14) -0.059(11) -0.016(9) -0.003(8)
N2 0.038(7) 0.037(7) 0.036(7) -0.002(6) -0.022(6) 0.003(6)
N3 0.052(9) 0.029(7) 0.076(11) -0.014(7) -0.043(8) 0.004(6)
N4 0.028(6) 0.038(7) 0.045(8) -0.016(6) -0.005(6) 0.008(5)
C3 0.027(7) 0.022(7) 0.039(8) -0.008(6) -0.009(6) -0.001(6)
C5 0.034(8) 0.042(9) 0.047(10) -0.014(8) -0.020(7) 0.017(7)
C6 0.059(12) 0.041(9) 0.103(16) -0.029(10) -0.060(11) 0.010(9)
C7 0.036(8) 0.025(7) 0.048(10) -0.007(7) -0.008(7) -0.003(6)
C9 0.027(8) 0.035(8) 0.049(10) -0.010(7) -0.010(7) 0.001(6)
C10 0.047(9) 0.030(8) 0.045(10) -0.019(7) -0.006(8) 0.004(7)
C11 0.033(8) 0.036(8) 0.064(12) -0.011(8) -0.017(8) -0.009(7)
C12 0.050(9) 0.035(8) 0.023(8) 0.000(6) -0.024(7) 0.006(7)
C13 0.045(10) 0.036(9) 0.067(12) -0.024(9) -0.028(9) 0.013(7)
C14 0.038(9) 0.053(10) 0.093(15) -0.048(11) -0.037(9) 0.011(8)
C15 0.010(6) 0.080(12) 0.061(11) -0.041(10) 0.008(7) -0.015(7)
C16 0.042(9) 0.032(8) 0.069(12) -0.015(8) -0.026(9) 0.005(7)
C17 0.030(7) 0.022(7) 0.037(8) 0.001(6) -0.011(6) -0.005(6)
C18 0.041(9) 0.041(9) 0.061(12) -0.012(8) -0.012(8) 0.005(8)
C19 0.051(11) 0.062(12) 0.055(12) -0.014(10) -0.016(9) -0.005(9)
C20 0.071(14) 0.045(10) 0.066(13) -0.013(10) -0.023(11) -0.017(9)
C21 0.035(9) 0.085(13) 0.051(11) -0.042(11) -0.013(8) 0.006(9)
C22 0.030(8) 0.049(10) 0.066(12) -0.025(9) -0.013(8) 0.001(7)
C23 0.044(10) 0.041(9) 0.081(14) -0.033(10) -0.026(9) 0.003(8)
C24 0.044(10) 0.074(13) 0.047(11) -0.015(10) -0.026(9) 0.001(9)
C25 0.050(11) 0.036(9) 0.066(13) 0.005(8) -0.019(9) -0.014(8)
C26 0.079(14) 0.052(11) 0.066(13) -0.016(10) -0.028(11) -0.029(10)
C27 0.025(9) 0.14(2) 0.086(16) -0.075(17) 0.003(10) -0.020(11)
C28 0.064(13) 0.079(14) 0.074(14) -0.049(12) -0.038(11) 0.011(11)
C30 0.077(15) 0.097(19) 0.056(13) -0.024(13) -0.014(11) -0.057(14)

loop_
_atom_type_symbol
_atom_type_description
_atom_type_scat_dispersion_real
_atom_type_scat_dispersion_imag
_atom_type_scat_source
N N 0.0061 0.0033 'International Tables Vol C Tables 4.2.6.8 and 6.1.1.4'
C C 0.0033 0.0016 'International Tables Vol C Tables 4.2.6.8 and 6.1.1.4'
In In -0.7276 1.3100 'International Tables Vol C Tables 4.2.6.8 and 6.1.1.4'
Te Te -0.5308 1.6751 'International Tables Vol C Tables 4.2.6.8 and 6.1.1.4'
H H 0.0000 0.0000 'International Tables Vol C Tables 4.2.6.8 and 6.1.1.4'

loop_
_geom_angle_atom_site_label_1
_geom_angle_atom_site_label_2
_geom_angle_atom_site_label_3
_geom_angle
_geom_angle_site_symmetry_1
_geom_angle_site_symmetry_3
In3 Te1 In4 99.27(4) . 2_756
In2 Te2 In1 102.48(5) 2_755 .
In2 Te2 In2 83.58(4) 2_755 .
In1 Te2 In2 78.44(4) . .
In1 Te3 In2 82.40(4) . .
In3 Te4 Te8 101.02(4) 2_756 .
In1 Te5 In3 89.69(5) . .
In1 Te6 In4 98.14(5) . .
In2 Te7 In4 98.45(5) . 2_755
In4 Te8 Te4 105.62(5) . .
In4 Te8 In3 92.85(5) . .
Te4 Te8 In3 84.37(4) . .
Te5 In1 Te3 115.54(5) . .
Te5 In1 Te6 108.94(5) . .
Te3 In1 Te6 112.17(5) . .
Te5 In1 Te2 102.36(5) . .
Te3 In1 Te2 99.81(4) . .
Te6 In1 Te2 117.73(5) . .
Te7 In2 Te3 108.98(5) . .
Te7 In2 Te2 120.78(5) . 2_755
Te3 In2 Te2 106.74(5) . 2_755
Te7 In2 Te2 121.98(4) . .
Te3 In2 Te2 99.08(4) . .
Te2 In2 Te2 96.42(4) 2_755 .
Te1 In3 Te5 105.58(5) . .
Te1 In3 Te4 113.76(5) . 2_756
Te5 In3 Te4 111.13(4) . 2_756
Te1 In3 Te8 112.61(5) . .
Te5 In3 Te8 111.55(4) . .
Te4 In3 Te8 102.39(5) 2_756 .
Te1 In4 Te7 106.86(5) 2_756 2_755
Te1 In4 Te6 112.57(5) 2_756 .
Te7 In4 Te6 109.95(5) 2_755 .
Te1 In4 Te8 111.55(4) 2_756 .
Te7 In4 Te8 108.82(5) 2_755 .
Te6 In4 Te8 107.07(5) . .
C29 N1 C27 112.6(18) . .
C13 N2 C9 113.4(13) . .
C20 N3 C28 114.0(13) . .
C17 N4 C10 110.3(12) . .
C12 C3 C10 111.1(12) . .
C17 C5 C12 112.4(12) . .
C15 C6 C14 116.9(13) . .
C11 C7 C23 114.2(12) . .
N2 C9 C19 114.6(12) . .
N4 C10 C3 114.6(12) . .
C7 C11 C25 114.9(14) . .
C7 C11 C16 113.1(13) . .
C25 C11 C16 111.6(13) . .
C3 C12 C5 111.7(13) . .
C3 C12 C22 112.7(12) . .
C5 C12 C22 110.6(12) . .
N2 C13 C18 113.1(14) . .
C18 C14 C6 115.7(13) . .
C18 C14 C19 108.5(14) . .
C6 C14 C19 111.2(16) . .
C6 C15 C26 114.7(15) . .
C11 C16 C28 108.8(14) . .
N4 C17 C5 115.9(13) . .
C14 C18 C13 113.2(13) . .
C9 C19 C14 107.8(14) . .
N3 C20 C25 114.5(16) . .
C30 C21 C24 110.5(16) . .
C30 C21 C26 111.9(17) . .
C24 C21 C26 113.9(15) . .
C23 C22 C12 114.2(13) . .
C22 C23 C7 112.4(12) . .
C21 C24 C29 109.1(17) . .
C20 C25 C11 111.8(16) . .
C21 C26 C15 112.0(16) . .
N1 C27 C30 111.6(17) . .
N3 C28 C16 110.1(14) . .
N1 C29 C24 116.5(18) . .
C21 C30 C27 114(2) . .

loop_
_geom_bond_atom_site_label_1
_geom_bond_atom_site_label_2
_geom_bond_distance
_geom_bond_site_symmetry_2
Te1 In3 2.7558(16) .
Te1 In4 2.7648(14) 2_756
Te2 In2 2.8193(18) 2_755
Te2 In1 2.8593(17) .
Te2 In2 2.8862(14) .
Te3 In1 2.7563(14) .
Te3 In2 2.7595(17) .
Te4 In3 2.7915(14) 2_756
Te4 Te8 2.8586(13) .
Te5 In1 2.7340(18) .
Te5 In3 2.7560(13) .
Te6 In1 2.7721(15) .
Te6 In4 2.7745(14) .
Te7 In2 2.7255(15) .
Te7 In4 2.7727(17) 2_755
Te8 In4 2.8519(15) .
Te8 In3 2.8803(17) .
In2 Te2 2.8193(18) 2_755
In3 Te4 2.7915(14) 2_756
In4 Te1 2.7648(14) 2_756
In4 Te7 2.7727(17) 2_755
N1 C29 1.39(3) .
N1 C27 1.45(3) .
N2 C13 1.42(2) .
N2 C9 1.460(18) .
N3 C20 1.46(2) .
N3 C28 1.49(2) .
N4 C17 1.460(18) .
N4 C10 1.494(17) .
C3 C12 1.50(2) .
C3 C10 1.51(2) .
C5 C17 1.51(2) .
C5 C12 1.52(2) .
C6 C15 1.46(2) .
C6 C14 1.52(2) .
C7 C11 1.49(2) .
C7 C23 1.55(2) .
C9 C19 1.50(2) .
C11 C25 1.55(2) .
C11 C16 1.55(2) .
C12 C22 1.55(2) .
C13 C18 1.52(2) .
C14 C18 1.51(2) .
C14 C19 1.61(3) .
C15 C26 1.58(2) .
C16 C28 1.57(2) .
C20 C25 1.47(2) .
C21 C30 1.48(3) .
C21 C24 1.52(3) .
C21 C26 1.53(2) .
C22 C23 1.52(2) .
C24 C29 1.55(3) .
C27 C30 1.52(3) .
